data_4508876
loop_
_publ_author_name
'Pigge, F. Christopher'
'Dighe, Mayuri K.'
'Rath, Nigam P.'

_publ_section_title
;
 Self-Assembly of Sticky TABs:&#x2009; Inclusion Complexes and Hydrates
 from 1,3,5-Tris(4-hydroxybenzoyl)benzene
;
_journal_issue 12
_journal_name_full 'Crystal Growth &amp; Design'
_journal_page_first 2732
_journal_paper_doi 10.1021/cg0604226
_journal_volume 6
_journal_year 2006
_chemical_formula_sum 'C22 H20 O6'
_chemical_formula_weight 380.38
_chemical_name_systematic
; 
 ? 
;
_space_group_IT_number 161
_symmetry_cell_setting rhombohedral
_symmetry_space_group_name_Hall 'R 3 -2"c'
_symmetry_space_group_name_H-M 'R 3 c :H'
_atom_sites_solution_hydrogens geom
_atom_sites_solution_primary direct
_atom_sites_solution_secondary difmap
_audit_creation_method SHELXL-97
_cell_angle_alpha 90.00
_cell_angle_beta 90.00
_cell_angle_gamma 120.00
_cell_formula_units_Z 18
_cell_length_a 17.6686(1)
_cell_length_b 17.66860(1)
_cell_length_c 32.0818(6)
_cell_measurement_reflns_used 3307
_cell_measurement_temperature 170(2)
_cell_measurement_theta_max 21.96
_cell_measurement_theta_min 2.31
_cell_volume 8673.49(17)
_computing_cell_refinement 'Bruker SMART'
_computing_data_collection 'Bruker SMART'
_computing_data_reduction 'Bruker SAINT'
_computing_molecular_graphics 'Bruker-SHELXTL (Sheldrick, 2003)'
_computing_publication_material 'Bruker-SHELXTL (Sheldrick, 2003)'
_computing_structure_refinement 'Bruker-SHELXTL (Sheldrick, 2003)'
_computing_structure_solution 'Bruker-SHELXTL (Sheldrick, 2003)'
_diffrn_ambient_temperature 170(2)
_diffrn_measured_fraction_theta_full 0.984
_diffrn_measured_fraction_theta_max 0.984
_diffrn_measurement_device_type 'CCD area detector'
_diffrn_measurement_method 'phi and omega scans'
_diffrn_radiation_monochromator graphite
_diffrn_radiation_source 'normal-focus sealed tube'
_diffrn_radiation_type MoK\a
_diffrn_radiation_wavelength 0.71073
_diffrn_reflns_av_R_equivalents 0.0631
_diffrn_reflns_av_sigmaI/netI 0.0565
_diffrn_reflns_limit_h_max 21
_diffrn_reflns_limit_h_min -21
_diffrn_reflns_limit_k_max 21
_diffrn_reflns_limit_k_min -21
_diffrn_reflns_limit_l_max 37
_diffrn_reflns_limit_l_min -37
_diffrn_reflns_number 17786
_diffrn_reflns_theta_full 25.99
_diffrn_reflns_theta_max 25.99
_diffrn_reflns_theta_min 2.87
_exptl_absorpt_coefficient_mu 0.096
_exptl_absorpt_correction_T_max 0.9756
_exptl_absorpt_correction_T_min 0.9719
_exptl_absorpt_correction_type multi-scan
_exptl_crystal_colour colorless
_exptl_crystal_density_diffrn 1.311
_exptl_crystal_density_meas ?
_exptl_crystal_density_method 'not measured'
_exptl_crystal_description spherical
_exptl_crystal_F_000 3600
_exptl_crystal_size_max 0.30
_exptl_crystal_size_mid 0.30
_exptl_crystal_size_min 0.26
_refine_diff_density_max 0.594
_refine_diff_density_min -0.531
_refine_diff_density_rms 0.097
_refine_ls_abs_structure_details 'Flack H D (1983), Acta Cryst. A39, 876-881'
_refine_ls_abs_structure_Flack -1(3)
_refine_ls_extinction_coef 0.0015(3)
_refine_ls_extinction_expression Fc^*^=kFc[1+0.001xFc^2^\l^3^/sin(2\q)]^-1/4^
_refine_ls_extinction_method SHELXL
_refine_ls_goodness_of_fit_ref 1.092
_refine_ls_hydrogen_treatment noref
_refine_ls_matrix_type full
_refine_ls_number_parameters 238
_refine_ls_number_reflns 3729
_refine_ls_number_restraints 1
_refine_ls_restrained_S_all 1.092
_refine_ls_R_factor_all 0.1267
_refine_ls_R_factor_gt 0.0787
_refine_ls_shift/su_max 0.000
_refine_ls_shift/su_mean 0.000
_refine_ls_structure_factor_coef Fsqd
_refine_ls_weighting_details 'calc w=1/[\s^2^(Fo^2^)+(0.1158P)^2^+26.6153P] where P=(Fo^2^+2Fc^2^)/3'
_refine_ls_weighting_scheme calc
_refine_ls_wR_factor_gt 0.1953
_refine_ls_wR_factor_ref 0.2375
_reflns_number_gt 2456
_reflns_number_total 3729
_reflns_threshold_expression >2sigma(I)
_cod_data_source_file cg0604226sup1.cif
_cod_data_source_block p10404
_cod_depositor_comments
;
The following automatic conversions were performed:

'_symmetry_cell_setting' value 'Rhombohedral' changed to
'rhombohedral' according to
/home/saulius/struct/CIF-dictionaries/cif_core.dic dictionary named
'cif_core.dic' version 2.4.2 from 2011-04-26.

Automatic conversion script
Id: cif_fix_values 1891 2012-01-12 08:04:46Z andrius 

The following automatic conversions were performed:

'_exptl_crystal_density_meas' value 'no' was changed to '?' - the
value is perceived as not measured.

Automatic conversion script
Id: cif_fix_values 3008 2015-01-20 13:52:24Z robertas 
;
_cod_original_cell_volume 8673.48(18)
_cod_original_sg_symbol_H-M R3c
_cod_database_code 4508876

loop_
_symmetry_equiv_pos_as_xyz
'x, y, z'
'-y, x-y, z'
'-x+y, -x, z'
'-y, -x, z+1/2'
'-x+y, y, z+1/2'
'x, x-y, z+1/2'
'x+2/3, y+1/3, z+1/3'
'-y+2/3, x-y+1/3, z+1/3'
'-x+y+2/3, -x+1/3, z+1/3'
'-y+2/3, -x+1/3, z+5/6'
'-x+y+2/3, y+1/3, z+5/6'
'x+2/3, x-y+1/3, z+5/6'
'x+1/3, y+2/3, z+2/3'
'-y+1/3, x-y+2/3, z+2/3'
'-x+y+1/3, -x+2/3, z+2/3'
'-y+1/3, -x+2/3, z+7/6'
'-x+y+1/3, y+2/3, z+7/6'
'x+1/3, x-y+2/3, z+7/6'

loop_
_atom_site_label
_atom_site_type_symbol
_atom_site_fract_x
_atom_site_fract_y
_atom_site_fract_z
_atom_site_U_iso_or_equiv
_atom_site_adp_type
_atom_site_occupancy
_atom_site_symmetry_multiplicity
_atom_site_calc_flag
_atom_site_refinement_flags
O1 O 0.2324(2) 0.1083(3) 0.02433(14) 0.0493(11) Uani 1 1 d .
O2 O 0.3414(3) 0.4402(3) 0.13514(16) 0.0686(14) Uani 1 1 d .
H2 H 0.3115 0.4376 0.1560 0.103 Uiso 1 1 calc R
O1' O 0.5456(2) 0.1008(2) 0.03101(12) 0.0384(9) Uani 1 1 d .
O2' O 0.2104(2) 0.0117(2) 0.13503(13) 0.0456(10) Uani 1 1 d .
H2' H 0.2144 0.0402 0.1567 0.068 Uiso 1 1 calc R
C1 C 0.0612(3) -0.0276(3) 0.04702(16) 0.0324(11) Uani 1 1 d .
H1 H 0.1031 -0.0462 0.0465 0.039 Uiso 1 1 calc R
C2 C 0.0888(3) 0.0618(3) 0.04741(15) 0.0319(11) Uani 1 1 d .
C3 C 0.1854(3) 0.1259(3) 0.04610(16) 0.0333(11) Uani 1 1 d .
C4 C 0.2237(3) 0.2070(3) 0.06956(16) 0.0312(11) Uani 1 1 d .
C5 C 0.1801(3) 0.2193(3) 0.10304(16) 0.0348(12) Uani 1 1 d .
H5 H 0.1234 0.1737 0.1105 0.042 Uiso 1 1 calc R
C6 C 0.2179(3) 0.2965(3) 0.12538(17) 0.0392(13) Uani 1 1 d .
H6 H 0.1877 0.3041 0.1480 0.047 Uiso 1 1 calc R
C7 C 0.3006(4) 0.3627(3) 0.11433(19) 0.0439(14) Uani 1 1 d .
C8 C 0.3468(4) 0.3512(4) 0.08200(19) 0.0493(15) Uani 1 1 d .
H8 H 0.4046 0.3958 0.0756 0.059 Uiso 1 1 calc R
C9 C 0.3075(3) 0.2745(4) 0.05940(18) 0.0429(14) Uani 1 1 d .
H9 H 0.3379 0.2674 0.0367 0.051 Uiso 1 1 calc R
C1' C 0.6869(3) 0.2664(3) 0.05124(14) 0.0265(10) Uani 1 1 d .
H1' H 0.7004 0.2206 0.0513 0.032 Uiso 1 1 calc R
C2' C 0.5991(3) 0.2464(3) 0.05121(14) 0.0280(11) Uani 1 1 d .
C3' C 0.5305(3) 0.1516(3) 0.05062(15) 0.0307(11) Uani 1 1 d .
C4' C 0.4473(3) 0.1195(3) 0.07266(15) 0.0299(11) Uani 1 1 d .
C5' C 0.3784(3) 0.0362(3) 0.06259(17) 0.0358(12) Uani 1 1 d .
H5' H 0.3858 0.0037 0.0410 0.043 Uiso 1 1 calc R
C6' C 0.2994(3) 0.0007(4) 0.08381(18) 0.0397(13) Uani 1 1 d .
H6' H 0.2528 -0.0557 0.0767 0.048 Uiso 1 1 calc R
C7' C 0.2891(3) 0.0485(3) 0.11570(16) 0.0342(11) Uani 1 1 d .
C8' C 0.3583(3) 0.1313(3) 0.12632(16) 0.0348(12) Uani 1 1 d .
H8' H 0.3514 0.1638 0.1481 0.042 Uiso 1 1 calc R
C9' C 0.4357(3) 0.1652(3) 0.10520(16) 0.0320(11) Uani 1 1 d .
H9' H 0.4826 0.2210 0.1128 0.038 Uiso 1 1 calc R
O1S O 0.5052(12) 0.7076(8) -0.0276(5) 0.237(8) Uani 1 1 d .
O2S O 0.5386(7) 0.7325(7) 0.0411(3) 0.153(3) Uani 1 1 d .
C1S C 0.6322(13) 0.8372(11) -0.0033(6) 0.179(3) Uani 1 1 d .
H1S1 H 0.6654 0.8323 -0.0266 0.268 Uiso 1 1 calc R
H1S2 H 0.6672 0.8519 0.0222 0.268 Uiso 1 1 calc R
H1S3 H 0.6182 0.8832 -0.0094 0.268 Uiso 1 1 calc R
C2S C 0.5519(16) 0.7546(14) 0.0023(7) 0.179(3) Uani 1 1 d .
C3S C 0.4564(13) 0.6494(11) 0.0481(5) 0.179(3) Uani 1 1 d .
H3S1 H 0.4585 0.5982 0.0370 0.214 Uiso 1 1 calc R
H3S2 H 0.4046 0.6504 0.0371 0.214 Uiso 1 1 calc R
C4S C 0.4620(13) 0.6548(11) 0.0996(5) 0.179(3) Uani 1 1 d .
H4S1 H 0.4812 0.6150 0.1101 0.268 Uiso 1 1 calc R
H4S2 H 0.4043 0.6379 0.1111 0.268 Uiso 1 1 calc R
H4S3 H 0.5040 0.7147 0.1081 0.268 Uiso 1 1 calc R

loop_
_atom_site_aniso_label
_atom_site_aniso_U_11
_atom_site_aniso_U_22
_atom_site_aniso_U_33
_atom_site_aniso_U_23
_atom_site_aniso_U_13
_atom_site_aniso_U_12
O1 0.035(2) 0.045(2) 0.066(3) -0.012(2) 0.0134(19) 0.0184(18)
O2 0.045(2) 0.052(3) 0.081(3) -0.031(2) 0.020(2) 0.003(2)
O1' 0.037(2) 0.0282(18) 0.047(2) -0.0083(16) 0.0081(17) 0.0137(16)
O2' 0.0281(19) 0.038(2) 0.058(2) -0.0153(18) 0.0096(17) 0.0075(16)
C1 0.031(3) 0.035(3) 0.031(3) -0.004(2) -0.002(2) 0.017(2)
C2 0.035(3) 0.032(3) 0.026(3) -0.001(2) 0.003(2) 0.015(2)
C3 0.031(3) 0.038(3) 0.031(3) -0.003(2) 0.003(2) 0.017(2)
C4 0.031(2) 0.034(3) 0.033(3) -0.001(2) 0.002(2) 0.020(2)
C5 0.028(3) 0.034(3) 0.039(3) -0.002(2) 0.006(2) 0.012(2)
C6 0.034(3) 0.038(3) 0.042(3) -0.008(2) 0.005(2) 0.015(2)
C7 0.034(3) 0.031(3) 0.058(4) -0.007(2) 0.007(3) 0.010(2)
C8 0.038(3) 0.041(3) 0.059(4) -0.010(3) 0.015(3) 0.012(3)
C9 0.030(3) 0.039(3) 0.052(4) 0.003(3) 0.016(2) 0.013(2)
C1' 0.026(2) 0.027(2) 0.027(3) 0.0017(19) 0.0002(18) 0.013(2)
C2' 0.031(2) 0.029(3) 0.023(3) -0.0022(19) 0.0020(19) 0.014(2)
C3' 0.027(2) 0.028(2) 0.037(3) -0.005(2) -0.002(2) 0.014(2)
C4' 0.030(2) 0.024(2) 0.032(3) -0.0025(19) 0.003(2) 0.0106(19)
C5' 0.031(3) 0.030(3) 0.040(3) -0.009(2) 0.002(2) 0.010(2)
C6' 0.029(3) 0.032(3) 0.048(3) -0.009(2) 0.004(2) 0.008(2)
C7' 0.027(2) 0.033(3) 0.038(3) -0.006(2) 0.003(2) 0.012(2)
C8' 0.031(3) 0.030(3) 0.037(3) -0.008(2) 0.003(2) 0.009(2)
C9' 0.028(2) 0.025(2) 0.036(3) -0.005(2) 0.004(2) 0.009(2)
O1S 0.331(19) 0.134(9) 0.189(11) -0.048(8) -0.112(12) 0.073(10)
O2S 0.146(8) 0.122(7) 0.156(9) 0.026(6) 0.004(6) 0.040(6)
C1S 0.212(9) 0.153(7) 0.165(6) 0.025(7) 0.045(7) 0.086(7)
C2S 0.212(9) 0.153(7) 0.165(6) 0.025(7) 0.045(7) 0.086(7)
C3S 0.212(9) 0.153(7) 0.165(6) 0.025(7) 0.045(7) 0.086(7)
C4S 0.212(9) 0.153(7) 0.165(6) 0.025(7) 0.045(7) 0.086(7)

loop_
_atom_type_symbol
_atom_type_description
_atom_type_scat_dispersion_real
_atom_type_scat_dispersion_imag
_atom_type_scat_source
C C 0.0033 0.0016 'International Tables Vol C Tables 4.2.6.8 and 6.1.1.4'
H H 0.0000 0.0000 'International Tables Vol C Tables 4.2.6.8 and 6.1.1.4'
O O 0.0106 0.0060 'International Tables Vol C Tables 4.2.6.8 and 6.1.1.4'

loop_
_geom_angle_atom_site_label_1
_geom_angle_atom_site_label_2
_geom_angle_atom_site_label_3
_geom_angle
_geom_angle_site_symmetry_1
C2 C1 C2 120.2(5) 3
C1 C2 C1 119.8(5) 2
C1 C2 C3 121.9(4) 2
C1 C2 C3 118.3(4) .
O1 C3 C4 120.0(5) .
O1 C3 C2 118.5(5) .
C4 C3 C2 121.5(4) .
C9 C4 C5 118.5(5) .
C9 C4 C3 119.5(4) .
C5 C4 C3 122.0(4) .
C6 C5 C4 121.2(5) .
C5 C6 C7 119.1(5) .
O2 C7 C6 121.9(5) .
O2 C7 C8 117.2(5) .
C6 C7 C8 120.9(5) .
C9 C8 C7 119.4(5) .
C8 C9 C4 120.8(5) .
C2' C1' C2' 120.0(5) 2_655
C1' C2' C1' 120.0(5) 3_665
C1' C2' C3' 123.0(4) 3_665
C1' C2' C3' 117.0(4) .
O1' C3' C4' 120.4(4) .
O1' C3' C2' 118.3(4) .
C4' C3' C2' 121.4(4) .
C9' C4' C5' 118.6(4) .
C9' C4' C3' 123.1(4) .
C5' C4' C3' 118.2(4) .
C6' C5' C4' 120.7(5) .
C5' C6' C7' 119.4(5) .
O2' C7' C6' 117.3(4) .
O2' C7' C8' 122.6(4) .
C6' C7' C8' 120.1(4) .
C9' C8' C7' 119.7(4) .
C8' C9' C4' 121.5(4) .
C2S O2S C3S 112.8(16) .
O1S C2S O2S 125(2) .
O1S C2S C1S 123.7(19) .
O2S C2S C1S 111(2) .
O2S C3S C4S 95.4(14) .

loop_
_geom_bond_atom_site_label_1
_geom_bond_atom_site_label_2
_geom_bond_distance
_geom_bond_site_symmetry_2
O1 C3 1.239(6) .
O2 C7 1.362(7) .
O1' C3' 1.229(6) .
O2' C7' 1.356(6) .
C1 C2 1.383(7) 3
C1 C2 1.400(7) .
C2 C1 1.383(7) 2
C2 C3 1.505(7) .
C3 C4 1.452(7) .
C4 C9 1.399(7) .
C4 C5 1.400(7) .
C5 C6 1.382(7) .
C6 C7 1.385(8) .
C7 C8 1.395(8) .
C8 C9 1.380(8) .
C1' C2' 1.385(6) 2_655
C1' C2' 1.409(6) .
C2' C1' 1.385(6) 3_665
C2' C3' 1.497(7) .
C3' C4' 1.466(7) .
C4' C9' 1.396(7) .
C4' C5' 1.400(7) .
C5' C6' 1.389(7) .
C6' C7' 1.395(7) .
C7' C8' 1.401(7) .
C8' C9' 1.367(7) .
O1S C2S 1.27(2) .
O2S C2S 1.29(2) .
O2S C3S 1.478(18) .
C1S C2S 1.45(2) .
C3S C4S 1.65(2) .

loop_
_geom_torsion_atom_site_label_1
_geom_torsion_atom_site_label_2
_geom_torsion_atom_site_label_3
_geom_torsion_atom_site_label_4
_geom_torsion
_geom_torsion_site_symmetry_1
_geom_torsion_site_symmetry_4
C2 C1 C2 C1 -1.8(10) 3 2
C2 C1 C2 C3 -178.8(3) 3 .
C1 C2 C3 O1 -139.6(5) 2 .
C1 C2 C3 O1 37.4(7) . .
C1 C2 C3 C4 40.3(7) 2 .
C1 C2 C3 C4 -142.8(5) . .
O1 C3 C4 C9 16.7(8) . .
C2 C3 C4 C9 -163.1(5) . .
O1 C3 C4 C5 -161.5(5) . .
C2 C3 C4 C5 18.6(8) . .
C9 C4 C5 C6 0.9(8) . .
C3 C4 C5 C6 179.2(5) . .
C4 C5 C6 C7 -0.1(8) . .
C5 C6 C7 O2 -180.0(6) . .
C5 C6 C7 C8 -2.0(9) . .
O2 C7 C8 C9 -178.6(6) . .
C6 C7 C8 C9 3.3(9) . .
C7 C8 C9 C4 -2.5(9) . .
C5 C4 C9 C8 0.4(8) . .
C3 C4 C9 C8 -177.9(5) . .
C2' C1' C2' C1' -0.1(9) 2_655 3_665
C2' C1' C2' C3' 179.1(3) 2_655 .
C1' C2' C3' O1' 144.5(5) 3_665 .
C1' C2' C3' O1' -34.7(6) . .
C1' C2' C3' C4' -35.4(7) 3_665 .
C1' C2' C3' C4' 145.4(5) . .
O1' C3' C4' C9' 159.5(5) . .
C2' C3' C4' C9' -20.7(7) . .
O1' C3' C4' C5' -15.6(7) . .
C2' C3' C4' C5' 164.2(5) . .
C9' C4' C5' C6' 1.6(8) . .
C3' C4' C5' C6' 176.9(5) . .
C4' C5' C6' C7' -0.5(8) . .
C5' C6' C7' O2' 178.9(5) . .
C5' C6' C7' C8' -0.5(8) . .
O2' C7' C8' C9' -179.1(5) . .
C6' C7' C8' C9' 0.2(8) . .
C7' C8' C9' C4' 0.9(8) . .
C5' C4' C9' C8' -1.8(8) . .
C3' C4' C9' C8' -176.9(5) . .
C3S O2S C2S O1S -6(3) . .
C3S O2S C2S C1S 178.9(15) . .
C2S O2S C3S C4S -173.9(14) . .
